data_7100513
loop_
_publ_author_name
'Ian Williams'
'John A. Cha'
'Stephen S.-Y. Chui'
'Andy L.-F. Leung'
'Herman H. Y. Sung'
'Samadara Thushari'
'Yu-Fong Yen.'

_publ_section_title
;
Microporous chiral metal coordination polymers:
hydrothermal synthesis, channel engineering and thermal stability of
lanthanide tartrates
;
_journal_name_full 'Chemical Communications'
_journal_paper_doi 10.1039/b508574h
_journal_year 2005
_chemical_formula_sum 'C12 H27 O23.5 Pr2'
_chemical_formula_weight 829.16
_space_group_IT_number 18
_symmetry_cell_setting orthorhombic
_symmetry_space_group_name_Hall 'P 2 2ab'
_symmetry_space_group_name_H-M 'P 21 21 2'
_cell_angle_alpha 90.00
_cell_angle_beta 90.00
_cell_angle_gamma 90.00
_cell_formula_units_Z 2
_cell_length_a 7.5802(6)
_cell_length_b 28.044(2)
_cell_length_c 6.1008(5)
_cell_measurement_temperature 100(2)
_cell_volume 1296.90(18)
_diffrn_ambient_temperature 100(2)
_exptl_crystal_density_diffrn 2.123
_cod_depositor_comments
;
The following automatic conversions were performed:
'_symmetry_cell_setting' value 'Orthorhombic' changed to 'orthorhombic'
according to '/home/saulius/struct/CIF-dictionaries/cif_core.dic'
dictionary named 'cif_core.dic' version 2.4.1 from 2010-06-29.

Automatic conversion script
Id: cif_fix_enum 1527 2010-12-29 10:47:43Z saulius 
;
_cod_original_formula_sum 'C12 H27 O23.50 Pr2'
_cod_database_code 7100513

loop_
_symmetry_equiv_pos_as_xyz
'x, y, z'
'-x, -y, z'
'-x+1/2, y+1/2, -z'
'x+1/2, -y+1/2, -z'

loop_
_atom_site_label
_atom_site_type_symbol
_atom_site_fract_x
_atom_site_fract_y
_atom_site_fract_z
_atom_site_U_iso_or_equiv
_atom_site_adp_type
_atom_site_occupancy
_atom_site_symmetry_multiplicity
_atom_site_calc_flag
_atom_site_refinement_flags
_atom_site_disorder_assembly
_atom_site_disorder_group
Pr1 Pr 0.09815(6) 0.331113(14) 0.43178(6) 0.00810(14) Uani 1 1 d . . .
O1 O -0.1108(9) 0.3564(2) 0.1315(9) 0.0238(14) Uani 1 1 d . . .
H1A H -0.0972 0.3376 0.0233 0.029 Uiso 1 1 d R . .
H1B H -0.0817 0.3842 0.0892 0.029 Uiso 1 1 d R . .
O10 O 0.1460(7) 0.3284(2) 0.8276(8) 0.0137(11) Uani 1 1 d . . .
C11 C 0.2894(11) 0.3248(3) 0.9283(14) 0.0137(15) Uiso 1 1 d . . .
O11 O 0.3047(8) 0.3191(2) 1.1326(8) 0.0163(13) Uani 1 1 d . . .
O12 O 0.4124(8) 0.33889(18) 0.5732(9) 0.0135(11) Uani 1 1 d . . .
H12 H 0.4618 0.3643 0.5284 0.016 Uiso 1 1 d R . .
C12 C 0.4600(10) 0.3280(3) 0.7950(12) 0.0117(15) Uiso 1 1 d . . .
H12A H 0.5330 0.3548 0.8541 0.014 Uiso 1 1 calc R . .
O13 O 0.4630(7) 0.24028(19) 0.7875(9) 0.0117(12) Uani 1 1 d . . .
H13 H 0.3728 0.2489 0.7149 0.014 Uiso 1 1 d R . .
C13 C 0.5675(10) 0.2819(3) 0.8091(13) 0.0111(16) Uiso 1 1 d . . .
H13A H 0.6290 0.2810 0.9541 0.013 Uiso 1 1 calc R . .
C14 C 0.7068(11) 0.2832(3) 0.6272(12) 0.0101(16) Uiso 1 1 d . . .
O14 O 0.8140(7) 0.31716(19) 0.6255(9) 0.0129(12) Uani 1 1 d . . .
O15 O 0.7060(8) 0.2494(2) 0.4910(9) 0.0137(13) Uani 1 1 d . . .
O20 O 0.2042(11) 0.4138(2) 0.3213(15) 0.041(2) Uani 1 1 d . . .
O21 O -0.0225(9) 0.4134(2) 0.5470(13) 0.0272(15) Uani 1 1 d . . .
C21 C 0.0900(15) 0.4354(3) 0.4318(17) 0.030(2) Uiso 1 1 d . . .
C22 C 0.0919(18) 0.4892(4) 0.429(2) 0.050(3) Uiso 1 1 d . . .
H22A H 0.1559 0.5001 0.2967 0.061 Uiso 1 1 calc R . .
H22B H 0.1570 0.5008 0.5588 0.061 Uiso 1 1 calc R . .
O1W O 0.608(2) 0.4193(5) 0.528(3) 0.038(4) Uiso 0.50 1 d P . .
O1WA O 0.609(2) 0.4121(5) 0.433(3) 0.028(3) Uiso 0.50 1 d P . .
O2W O 0.474(2) 0.4505(6) 0.054(3) 0.051(4) Uiso 0.50 1 d P . .
O3W O -0.182(3) 0.4402(6) -0.036(3) 0.047(4) Uiso 0.50 1 d P . .
O4W O -0.090(4) 0.4508(9) -0.055(5) 0.043(6) Uiso 0.30 1 d P . .
O5W O 0.174(5) 0.4515(13) -0.065(7) 0.042(9) Uiso 0.20 1 d P . .
O6W O 0.482(7) 0.4928(17) 0.648(4) 0.052(10) Uiso 0.25 1 d P . .

loop_
_atom_site_aniso_label
_atom_site_aniso_U_11
_atom_site_aniso_U_22
_atom_site_aniso_U_33
_atom_site_aniso_U_23
_atom_site_aniso_U_13
_atom_site_aniso_U_12
Pr1 0.0086(2) 0.0083(2) 0.00740(19) -0.00011(17) 0.00123(18) 0.00064(18)
O1 0.031(4) 0.033(3) 0.008(3) -0.005(2) 0.008(3) 0.011(3)
O10 0.011(3) 0.022(3) 0.009(2) 0.000(3) 0.000(2) -0.002(2)
O11 0.019(3) 0.024(3) 0.006(3) -0.001(2) 0.002(2) 0.002(3)
O12 0.012(3) 0.017(3) 0.011(2) 0.003(2) 0.010(3) -0.001(2)
O13 0.006(3) 0.015(3) 0.014(3) -0.001(2) -0.002(2) -0.001(2)
O14 0.006(3) 0.015(3) 0.018(3) -0.005(2) -0.001(2) -0.001(2)
O15 0.016(3) 0.012(3) 0.013(3) 0.001(2) 0.009(3) 0.005(3)
O20 0.023(4) 0.019(3) 0.082(6) 0.014(4) 0.020(4) 0.005(3)
O21 0.028(4) 0.014(3) 0.040(4) -0.009(3) -0.008(4) 0.004(3)

loop_
_geom_bond_atom_site_label_1
_geom_bond_atom_site_label_2
_geom_bond_distance
_geom_bond_site_symmetry_2
_geom_bond_publ_flag
Pr1 O11 2.428(5) 1_554 ?
Pr1 O10 2.443(5) . ?
Pr1 O15 2.446(6) 4_456 ?
Pr1 O14 2.488(6) 1_455 ?
Pr1 O1 2.523(6) . ?
Pr1 O12 2.543(6) . ?
Pr1 O20 2.544(7) . ?
Pr1 O21 2.580(6) . ?
Pr1 O13 2.617(5) 4_456 ?
Pr1 C21 2.926(9) . ?
O10 C11 1.253(9) . ?
C11 O11 1.262(10) . ?
C11 C12 1.531(11) . ?
O11 Pr1 2.428(5) 1_556 ?
O12 C12 1.433(9) . ?
C12 C13 1.530(11) . ?
O13 C13 1.417(9) . ?
O13 Pr1 2.617(5) 4_556 ?
C13 C14 1.532(11) . ?
C14 O14 1.252(10) . ?
C14 O15 1.261(9) . ?
O14 Pr1 2.488(6) 1_655 ?
O15 Pr1 2.446(6) 4_556 ?
O20 C21 1.254(13) . ?
O21 C21 1.266(13) . ?
C21 C22 1.507(15) . ?
C22 C22 1.52(3) 2_565 ?
O1W O1WA 0.610(19) . ?
O3W O4W 0.77(3) . ?
